data_7719136
loop_
_publ_author_name
'Chen, Congcong'
'Luo, Zhongshiqi'
'Zhang, Mengke'
'Li, Xiaojing'
'Zhang, Tonghuan'
'Chen, Jian'

_publ_section_title
;
 Tuning the visible circularly polarized luminescence in highly emissive
 chiral terbium and europium chlorides.
;
_journal_issue 33
_journal_name_full 'Dalton transactions (Cambridge, England : 2003)'
_journal_page_first 12658
_journal_page_last 12666
_journal_paper_doi 10.1039/d5dt01465d
_journal_volume 54
_journal_year 2025
_chemical_absolute_configuration ad
_chemical_formula_moiety '3(Cl6 Tb), 5(C5 H14 N2), Cl'
_chemical_formula_sum 'C25 H70 Cl19 N10 Tb3'
_chemical_formula_weight 1661.22
_space_group_crystal_system orthorhombic
_space_group_IT_number 19
_space_group_name_Hall 'P 2ac 2ab'
_space_group_name_H-M_alt 'P 21 21 21'
_atom_sites_solution_hydrogens geom
_atom_sites_solution_primary dual
_audit_creation_date 2024-04-04
_audit_creation_method
;
Olex2 1.5
(compiled 2024.02.16 svn.r378c4104 for OlexSys, GUI svn.r6928)
;
_audit_update_record
;
2024-04-04 deposited with the CCDC.	2025-07-21 downloaded from the CCDC.
;
_cell_angle_alpha 90
_cell_angle_beta 90
_cell_angle_gamma 90
_cell_formula_units_Z 4
_cell_length_a 12.8744(8)
_cell_length_b 16.1274(10)
_cell_length_c 27.3771(16)
_cell_measurement_reflns_used 9937
_cell_measurement_temperature 100.00
_cell_measurement_theta_max 25.346
_cell_measurement_theta_min 2.171
_cell_volume 5684.3(6)
_computing_cell_refinement 'SAINT V8.40B (?, 2016)'
_computing_data_reduction 'SAINT V8.40B (?, 2016)'
_computing_molecular_graphics 'Olex2 1.5 (Dolomanov et al., 2009)'
_computing_publication_material 'Olex2 1.5 (Dolomanov et al., 2009)'
_computing_structure_refinement 'SHELXL 2019/3 (Sheldrick, 2015)'
_computing_structure_solution 'SHELXT 2018/2 (Sheldrick, 2018)'
_diffrn_ambient_temperature 100.00
_diffrn_detector 'Bruker APEX2 area detector'
_diffrn_detector_area_resol_mean 7.9
_diffrn_detector_type 'CCD area detector'
_diffrn_measured_fraction_theta_full 0.999
_diffrn_measured_fraction_theta_max 0.997
_diffrn_measurement_device 'three-circle diffractometer'
_diffrn_measurement_device_type 'Bruker APEX-II CCD'
_diffrn_measurement_method '\f and \w scans'
_diffrn_radiation_monochromator 'mirror optics'
_diffrn_radiation_probe x-ray
_diffrn_radiation_type MoK\a
_diffrn_radiation_wavelength 0.71073
_diffrn_reflns_av_R_equivalents 0.0833
_diffrn_reflns_av_unetI/netI 0.0713
_diffrn_reflns_Laue_measured_fraction_full 0.999
_diffrn_reflns_Laue_measured_fraction_max 0.997
_diffrn_reflns_limit_h_max 15
_diffrn_reflns_limit_h_min -15
_diffrn_reflns_limit_k_max 19
_diffrn_reflns_limit_k_min -19
_diffrn_reflns_limit_l_max 32
_diffrn_reflns_limit_l_min -32
_diffrn_reflns_number 45909
_diffrn_reflns_point_group_measured_fraction_full 0.998
_diffrn_reflns_point_group_measured_fraction_max 0.996
_diffrn_reflns_theta_full 25.242
_diffrn_reflns_theta_max 25.369
_diffrn_reflns_theta_min 1.748
_diffrn_source 'microfocus sealed X-ray tube'
_diffrn_source_current 1.0
_diffrn_source_power 0.05
_diffrn_source_type 'Incoatec I\ms'
_diffrn_source_voltage 50.0
_diffrn_standards_number 0
_exptl_absorpt_coefficient_mu 4.617
_exptl_absorpt_correction_T_max 0.7452
_exptl_absorpt_correction_T_min 0.5738
_exptl_absorpt_correction_type multi-scan
_exptl_absorpt_process_details
;
SADABS-2016/2 (Bruker,2016/2) was used for absorption correction.
wR2(int) was 0.1220 before and 0.0865 after correction.
The Ratio of minimum to maximum transmission is 0.7700.
The \l/2 correction factor is Not present.
;
_exptl_crystal_colour colourless
_exptl_crystal_colour_primary colourless
_exptl_crystal_density_diffrn 1.941
_exptl_crystal_description block
_exptl_crystal_F_000 3232
_exptl_crystal_size_max 0.095
_exptl_crystal_size_mid 0.065
_exptl_crystal_size_min 0.043
_refine_diff_density_max 0.898
_refine_diff_density_min -0.715
_refine_diff_density_rms 0.175
_refine_ls_abs_structure_details
;
 Flack x determined using 3579 quotients [(I+)-(I-)]/[(I+)+(I-)]
 (Parsons, Flack and Wagner, Acta Cryst. B69 (2013) 249-259).
;
_refine_ls_abs_structure_Flack -0.016(7)
_refine_ls_extinction_coef 0.000080(16)
_refine_ls_extinction_expression Fc^*^=kFc[1+0.001xFc^2^\l^3^/sin(2\q)]^-1/4^
_refine_ls_extinction_method 'SHELXL-2019/2 (Sheldrick 2019)'
_refine_ls_goodness_of_fit_ref 1.058
_refine_ls_hydrogen_treatment constr
_refine_ls_matrix_type full
_refine_ls_number_parameters 520
_refine_ls_number_reflns 10392
_refine_ls_number_restraints 114
_refine_ls_restrained_S_all 1.052
_refine_ls_R_factor_all 0.0483
_refine_ls_R_factor_gt 0.0369
_refine_ls_shift/su_max 0.002
_refine_ls_shift/su_mean 0.000
_refine_ls_structure_factor_coef Fsqd
_refine_ls_weighting_details 'w=1/[\s^2^(Fo^2^)+0.3349P] where P=(Fo^2^+2Fc^2^)/3'
_refine_ls_weighting_scheme calc
_refine_ls_wR_factor_gt 0.0570
_refine_ls_wR_factor_ref 0.0618
_reflns_Friedel_coverage 0.806
_reflns_Friedel_fraction_full 0.997
_reflns_Friedel_fraction_max 0.995
_reflns_number_gt 9150
_reflns_number_total 10392
_reflns_threshold_expression 'I > 2\s(I)'
_cod_data_source_file d5dt01465d2.cif
_cod_data_source_block RTb
_cod_depositor_comments 'Adding full bibliography for 7719134--7719137.cif.'
_cod_database_code 7719136
_shelx_shelxl_version_number 2019/3
_shelx_space_group_comment
;
The symmetry employed for this shelxl refinement is uniquely defined
by the following loop, which should always be used as a source of
symmetry information in preference to the above space-group names.
They are only intended as comments.
;
_shelx_estimated_absorpt_t_max 0.826
_shelx_estimated_absorpt_t_min 0.668
_olex2_refinement_description
;
1. Fixed Uiso
 At 1.2 times of:
  All C(H) groups, All C(H,H) groups, All N(H,H) groups
 At 1.5 times of:
  All C(H,H,H) groups
2. Uiso/Uaniso restraints and constraints
N1 \\sim N2 \\sim C1 \\sim C2 \\sim C3 \\sim C4 \\sim C5 \\sim N9 \\sim N10
\\sim C21 \\sim C22 \\sim C23 \\sim C24 \\sim C25: within 1.7A with sigma of
0.02 and sigma for terminal atoms of 0.04 within 1.7A
N1 \\sim N2 \\sim C1 \\sim C2 \\sim C3 \\sim C4 \\sim C5: within 1.7A with
sigma of 0.02 and sigma for terminal atoms of 0.04 within 1.7A
Uanis(C9) \\sim Ueq: with sigma of 0.001 and sigma for terminal atoms of 0.002
Uanis(C2) \\sim Ueq: with sigma of 0.001 and sigma for terminal atoms of 0.002
Uanis(N7) \\sim Ueq: with sigma of 0.001 and sigma for terminal atoms of 0.002
Uanis(C14) \\sim Ueq: with sigma of 0.001 and sigma for terminal atoms of 0.002
Uanis(C11) \\sim Ueq: with sigma of 0.001 and sigma for terminal atoms of 0.002
3.a Ternary CH refined with riding coordinates:
 C14(H14), C4(H4), C9(H9), C19(H19), C24(H24)
3.b Secondary CH2 refined with riding coordinates:
 N5(H5A,H5B), N6(H6A,H6B), C11(H11A,H11B), C12(H12A,H12B), C13(H13A,H13B),
 N1(H1A,H1B), N2(H2A,H2B), C1(H1C,H1D), C2(H2C,H2D), C3(H3A,H3B), N3(H3C,H3D),
 N4(H4A,H4B), C6(H6C,H6D), C7(H7A,H7B), C8(H8A,H8B), N7(H7C,H7D), N8(H8C,H8D),
 C16(H16A,H16B), C17(H17A,H17B), C18(H18A,H18B), N9(H9A,H9B), N10(H10D,H10E),
 C21(H21A,H21B), C22(H22A,H22B), C23(H23A,H23B)
3.c Idealised Me refined as rotating group:
 C15(H15A,H15B,H15C), C5(H5C,H5D,H5E), C10(H10A,H10B,H10C), C20(H20A,H20B,
 H20C), C25(H25A,H25B,H25C)
;
_olex2_submission_special_instructions 'No special instructions were received'

loop_
_space_group_symop_operation_xyz
'x, y, z'
'-x+1/2, -y, z+1/2'
'-x, y+1/2, -z+1/2'
'x+1/2, -y+1/2, -z'

loop_
_atom_site_label
_atom_site_type_symbol
_atom_site_fract_x
_atom_site_fract_y
_atom_site_fract_z
_atom_site_U_iso_or_equiv
_atom_site_adp_type
_atom_site_occupancy
_atom_site_site_symmetry_order
_atom_site_calc_flag
_atom_site_refinement_flags_posn
_atom_site_refinement_flags_adp
_atom_site_refinement_flags_occupancy
_atom_site_disorder_assembly
_atom_site_disorder_group
Tb1 Tb 0.52017(4) 1.07223(3) 0.30397(2) 0.00978(12) Uani 1 1 d . . . . .
Cl1 Cl 0.59580(19) 1.08260(17) 0.39461(8) 0.0149(6) Uani 1 1 d . . . . .
Cl2 Cl 0.7096(2) 1.04051(16) 0.27250(9) 0.0137(6) Uani 1 1 d . . . . .
Cl3 Cl 0.5520(2) 1.23489(14) 0.29839(9) 0.0153(6) Uani 1 1 d . . . . .
Cl4 Cl 0.45477(19) 1.09121(15) 0.21129(8) 0.0132(6) Uani 1 1 d . . . . .
Cl5 Cl 0.3338(2) 1.08332(18) 0.34124(9) 0.0180(6) Uani 1 1 d . . . . .
Cl6 Cl 0.49787(19) 0.90829(16) 0.30569(12) 0.0244(7) Uani 1 1 d . . . . .
Tb2 Tb 0.42957(4) 1.14361(3) 0.00366(2) 0.01044(12) Uani 1 1 d . . . . .
Cl7 Cl 0.4824(2) 1.24074(16) 0.07760(9) 0.0159(6) Uani 1 1 d . . . . .
Cl8 Cl 0.5411(2) 1.23495(16) -0.05626(9) 0.0158(6) Uani 1 1 d . . . . .
Cl9 Cl 0.2700(2) 1.23455(16) -0.02974(9) 0.0137(6) Uani 1 1 d . . . . .
Cl10 Cl 0.3918(2) 1.03357(16) -0.06739(9) 0.0161(6) Uani 1 1 d . . . . .
Cl11 Cl 0.2886(2) 1.07438(18) 0.06186(9) 0.0177(6) Uani 1 1 d . . . . .
Cl12 Cl 0.5719(2) 1.03692(15) 0.03236(9) 0.0158(6) Uani 1 1 d . . . . .
N5 N 0.8359(7) 1.2172(5) 0.1364(3) 0.012(2) Uani 1 1 d . . . . .
H5A H 0.889778 1.181743 0.131297 0.014 Uiso 1 1 calc R U . . .
H5B H 0.805334 1.227129 0.107022 0.014 Uiso 1 1 calc R U . . .
N6 N 0.7151(6) 1.3158(5) 0.2017(3) 0.0089(19) Uani 1 1 d . . . . .
H6A H 0.748628 1.304115 0.230138 0.011 Uiso 1 1 calc R U . . .
H6B H 0.662239 1.351454 0.208533 0.011 Uiso 1 1 calc R U . . .
C11 C 0.8775(8) 1.2968(6) 0.1560(4) 0.010(2) Uani 1 1 d . U . . .
H11A H 0.925436 1.321831 0.131910 0.011 Uiso 1 1 calc R U . . .
H11B H 0.917044 1.285947 0.186377 0.011 Uiso 1 1 calc R U . . .
C12 C 0.7895(8) 1.3563(7) 0.1666(4) 0.017(3) Uani 1 1 d . . . . .
H12A H 0.817376 1.407998 0.181101 0.021 Uiso 1 1 calc R U . . .
H12B H 0.753068 1.370657 0.135950 0.021 Uiso 1 1 calc R U . . .
C13 C 0.6720(8) 1.2378(6) 0.1805(4) 0.010(2) Uani 1 1 d . . . . .
H13A H 0.634028 1.250854 0.150033 0.012 Uiso 1 1 calc R U . . .
H13B H 0.622096 1.212983 0.203843 0.012 Uiso 1 1 calc R U . . .
C14 C 0.7579(8) 1.1759(6) 0.1696(4) 0.010(2) Uani 1 1 d . U . . .
H14 H 0.793092 1.160630 0.200919 0.012 Uiso 1 1 calc R U . . .
C15 C 0.7153(9) 1.0981(6) 0.1462(4) 0.018(3) Uani 1 1 d . . . . .
H15A H 0.668487 1.070113 0.169132 0.026 Uiso 1 1 calc R U . . .
H15B H 0.772736 1.060926 0.137758 0.026 Uiso 1 1 calc R U . . .
H15C H 0.676900 1.112826 0.116517 0.026 Uiso 1 1 calc R U . . .
Tb3 Tb 0.03101(4) 0.91883(3) 0.18992(2) 0.01020(12) Uani 1 1 d . . . . .
Cl13 Cl 0.2054(2) 0.97623(16) 0.22744(9) 0.0132(6) Uani 1 1 d . . . . .
Cl14 Cl -0.0008(2) 1.08069(17) 0.17278(11) 0.0286(7) Uani 1 1 d . . . . .
Cl15 Cl 0.0993(2) 0.88397(16) 0.10214(9) 0.0177(6) Uani 1 1 d . . . . .
Cl16 Cl -0.1546(2) 0.87297(17) 0.16293(9) 0.0179(6) Uani 1 1 d . . . . .
Cl17 Cl 0.1080(2) 0.76871(15) 0.21515(9) 0.0173(6) Uani 1 1 d . . . . .
Cl18 Cl -0.04573(19) 0.91247(15) 0.28200(8) 0.0131(6) Uani 1 1 d . . . . .
Cl19 Cl 0.5955(2) 1.22929(15) 0.51002(9) 0.0153(6) Uani 1 1 d . . . . .
N1 N 1.0207(7) 1.1473(5) 0.4129(3) 0.0124(18) Uani 1 1 d . U . . .
H1A H 1.036502 1.097352 0.426486 0.015 Uiso 1 1 calc R U . . .
H1B H 1.041087 1.187604 0.434078 0.015 Uiso 1 1 calc R U . . .
N2 N 0.9329(6) 1.0905(5) 0.3236(3) 0.0116(19) Uani 1 1 d . U . . .
H2A H 0.915155 1.047264 0.303938 0.014 Uiso 1 1 calc R U . . .
H2B H 0.913909 1.138190 0.308241 0.014 Uiso 1 1 calc R U . . .
C1 C 1.0795(8) 1.1568(6) 0.3658(3) 0.013(2) Uani 1 1 d . U . . .
H1C H 1.064957 1.211912 0.351445 0.015 Uiso 1 1 calc R U . . .
H1D H 1.155067 1.152987 0.372199 0.015 Uiso 1 1 calc R U . . .
C2 C 1.0480(7) 1.0905(6) 0.3308(3) 0.011(2) Uani 1 1 d . U . . .
H2C H 1.070219 1.035866 0.343540 0.013 Uiso 1 1 calc R U . . .
H2D H 1.082868 1.099667 0.299064 0.013 Uiso 1 1 calc R U . . .
C3 C 0.8749(8) 1.0835(6) 0.3709(3) 0.012(2) Uani 1 1 d . U . . .
H3A H 0.890207 1.029312 0.386252 0.015 Uiso 1 1 calc R U . . .
H3B H 0.799331 1.086339 0.364527 0.015 Uiso 1 1 calc R U . . .
C4 C 0.9058(8) 1.1528(6) 0.4055(4) 0.012(2) Uani 1 1 d . U . . .
H4 H 0.889384 1.207138 0.389636 0.015 Uiso 1 1 calc R U . . .
C5 C 0.8490(8) 1.1481(7) 0.4538(3) 0.019(3) Uani 1 1 d . U . . .
H5C H 0.861929 1.094118 0.469043 0.029 Uiso 1 1 calc R U . . .
H5D H 0.774248 1.155007 0.448299 0.029 Uiso 1 1 calc R U . . .
H5E H 0.873940 1.192285 0.475446 0.029 Uiso 1 1 calc R U . . .
N3 N 0.2273(6) 1.1656(5) 0.1897(3) 0.014(2) Uani 1 1 d . . . . .
H3C H 0.291594 1.143714 0.184767 0.017 Uiso 1 1 calc R U . . .
H3D H 0.180104 1.123766 0.187409 0.017 Uiso 1 1 calc R U . . .
N4 N 0.2732(7) 1.3369(5) 0.2057(3) 0.013(2) Uani 1 1 d . . . . .
H4A H 0.318654 1.379850 0.208565 0.016 Uiso 1 1 calc R U . . .
H4B H 0.208005 1.357144 0.210311 0.016 Uiso 1 1 calc R U . . .
C6 C 0.2962(9) 1.2740(6) 0.2441(4) 0.017(3) Uani 1 1 d . . . . .
H6C H 0.289945 1.299751 0.276797 0.021 Uiso 1 1 calc R U . . .
H6D H 0.368300 1.253655 0.240247 0.021 Uiso 1 1 calc R U . . .
C7 C 0.2221(9) 1.2031(7) 0.2400(4) 0.016(3) Uani 1 1 d . . . . .
H7A H 0.150636 1.222815 0.246524 0.019 Uiso 1 1 calc R U . . .
H7B H 0.239632 1.160519 0.264694 0.019 Uiso 1 1 calc R U . . .
C8 C 0.2054(8) 1.2290(6) 0.1515(4) 0.013(2) Uani 1 1 d . . . . .
H8A H 0.133437 1.249672 0.155252 0.015 Uiso 1 1 calc R U . . .
H8B H 0.211543 1.203352 0.118734 0.015 Uiso 1 1 calc R U . . .
C9 C 0.2812(9) 1.3012(6) 0.1555(4) 0.013(2) Uani 1 1 d . U . . .
H9 H 0.353513 1.280880 0.149770 0.015 Uiso 1 1 calc R U . . .
C10 C 0.2541(9) 1.3679(6) 0.1176(4) 0.017(3) Uani 1 1 d . . . . .
H10A H 0.260513 1.344537 0.084704 0.025 Uiso 1 1 calc R U . . .
H10B H 0.301881 1.414825 0.121093 0.025 Uiso 1 1 calc R U . . .
H10C H 0.182665 1.386882 0.122842 0.025 Uiso 1 1 calc R U . . .
N7 N 0.5492(6) 1.2944(5) 0.4078(3) 0.0106(19) Uani 1 1 d . U . . .
H7C H 0.556244 1.258380 0.433170 0.013 Uiso 1 1 calc R U . . .
H7D H 0.548043 1.264235 0.379738 0.013 Uiso 1 1 calc R U . . .
N8 N 0.5278(7) 1.4593(5) 0.3718(3) 0.017(2) Uani 1 1 d . . . . .
H8C H 0.520488 1.496563 0.347134 0.020 Uiso 1 1 calc R U . . .
H8D H 0.528519 1.487865 0.400495 0.020 Uiso 1 1 calc R U . . .
C16 C 0.6410(8) 1.3507(7) 0.4068(4) 0.019(3) Uani 1 1 d . . . . .
H16A H 0.704925 1.317884 0.401354 0.023 Uiso 1 1 calc R U . . .
H16B H 0.647570 1.379399 0.438648 0.023 Uiso 1 1 calc R U . . .
C17 C 0.6284(8) 1.4146(7) 0.3660(4) 0.018(3) Uani 1 1 d . . . . .
H17A H 0.686541 1.454807 0.367155 0.021 Uiso 1 1 calc R U . . .
H17B H 0.630212 1.386450 0.333855 0.021 Uiso 1 1 calc R U . . .
C18 C 0.4367(9) 1.4014(6) 0.3716(3) 0.014(2) Uani 1 1 d . . . . .
H18A H 0.433230 1.371913 0.339915 0.017 Uiso 1 1 calc R U . . .
H18B H 0.371607 1.433216 0.375833 0.017 Uiso 1 1 calc R U . . .
C19 C 0.4482(8) 1.3390(6) 0.4129(4) 0.013(2) Uani 1 1 d . . . . .
H19 H 0.448444 1.369700 0.444655 0.016 Uiso 1 1 calc R U . . .
C20 C 0.3594(9) 1.2779(6) 0.4134(4) 0.018(3) Uani 1 1 d . . . . .
H20A H 0.358705 1.246795 0.382632 0.027 Uiso 1 1 calc R U . . .
H20B H 0.293636 1.307868 0.417075 0.027 Uiso 1 1 calc R U . . .
H20C H 0.368102 1.239331 0.440754 0.027 Uiso 1 1 calc R U . . .
N9 N 0.4878(6) 1.0555(4) 0.4977(3) 0.0116(19) Uani 1 1 d . U . . .
H9A H 0.484837 1.101802 0.516673 0.014 Uiso 1 1 calc R U . . .
H9B H 0.527415 1.067704 0.471125 0.014 Uiso 1 1 calc R U . . .
N10 N 0.4282(7) 0.8875(5) 0.4828(3) 0.016(2) Uani 1 1 d . U . . .
H10D H 0.390164 0.879862 0.510494 0.019 Uiso 1 1 calc R U . . .
H10E H 0.427844 0.839042 0.465791 0.019 Uiso 1 1 calc R U . . .
C21 C 0.3809(8) 1.0349(6) 0.4810(4) 0.016(3) Uani 1 1 d . U . . .
H21A H 0.354494 1.080166 0.459944 0.019 Uiso 1 1 calc R U . . .
H21B H 0.334440 1.030279 0.509650 0.019 Uiso 1 1 calc R U . . .
C22 C 0.3791(8) 0.9540(6) 0.4526(3) 0.012(2) Uani 1 1 d . U . . .
H22A H 0.306569 0.938641 0.444782 0.015 Uiso 1 1 calc R U . . .
H22B H 0.417705 0.960505 0.421579 0.015 Uiso 1 1 calc R U . . .
C23 C 0.5369(8) 0.9088(5) 0.4963(4) 0.016(2) Uani 1 1 d . U . . .
H23A H 0.578828 0.916040 0.466345 0.019 Uiso 1 1 calc R U . . .
H23B H 0.567550 0.862840 0.515507 0.019 Uiso 1 1 calc R U . . .
C24 C 0.5398(9) 0.9876(6) 0.5261(4) 0.015(2) Uani 1 1 d . U . . .
H24 H 0.501089 0.978608 0.557314 0.018 Uiso 1 1 calc R U . . .
C25 C 0.6504(8) 1.0117(6) 0.5378(4) 0.018(3) Uani 1 1 d . U . . .
H25A H 0.686771 1.026430 0.507571 0.026 Uiso 1 1 calc R U . . .
H25B H 0.685833 0.964993 0.553473 0.026 Uiso 1 1 calc R U . . .
H25C H 0.650381 1.059461 0.559969 0.026 Uiso 1 1 calc R U . . .

loop_
_atom_site_aniso_label
_atom_site_aniso_U_11
_atom_site_aniso_U_22
_atom_site_aniso_U_33
_atom_site_aniso_U_23
_atom_site_aniso_U_13
_atom_site_aniso_U_12
Tb1 0.0097(2) 0.0097(2) 0.0100(3) -0.0003(2) -0.0001(2) 0.0006(2)
Cl1 0.0139(14) 0.0199(14) 0.0109(13) 0.0016(12) 0.0000(10) -0.0001(12)
Cl2 0.0085(14) 0.0176(14) 0.0148(14) 0.0007(11) 0.0005(11) 0.0002(12)
Cl3 0.0229(16) 0.0102(12) 0.0128(13) -0.0010(11) 0.0014(11) -0.0006(12)
Cl4 0.0122(14) 0.0159(13) 0.0115(13) -0.0027(10) -0.0022(10) 0.0008(11)
Cl5 0.0110(14) 0.0258(15) 0.0174(14) 0.0003(13) 0.0032(11) 0.0038(14)
Cl6 0.0115(15) 0.0088(13) 0.0529(19) 0.0010(14) -0.0002(13) -0.0008(10)
Tb2 0.0123(3) 0.0095(2) 0.0095(3) 0.0002(2) -0.0004(2) 0.0000(2)
Cl7 0.0191(15) 0.0161(14) 0.0124(13) -0.0028(11) -0.0016(11) -0.0014(13)
Cl8 0.0145(15) 0.0211(14) 0.0118(13) 0.0004(11) 0.0021(11) -0.0046(12)
Cl9 0.0134(14) 0.0137(14) 0.0141(14) 0.0018(11) 0.0017(11) 0.0020(12)
Cl10 0.0194(15) 0.0136(14) 0.0152(15) -0.0078(11) -0.0034(11) 0.0046(12)
Cl11 0.0201(15) 0.0160(14) 0.0168(14) 0.0025(12) 0.0038(11) -0.0034(13)
Cl12 0.0162(14) 0.0140(13) 0.0172(14) 0.0031(11) -0.0022(12) 0.0046(12)
N5 0.009(5) 0.018(5) 0.008(5) 0.004(4) 0.000(4) -0.002(4)
N6 0.005(4) 0.012(5) 0.010(5) -0.005(4) -0.001(4) 0.006(4)
C11 0.010(3) 0.010(3) 0.009(3) -0.0002(13) -0.0002(13) -0.0004(13)
C12 0.023(7) 0.019(6) 0.010(6) -0.003(5) 0.004(5) -0.001(6)
C13 0.009(5) 0.012(6) 0.010(6) 0.002(4) 0.003(4) -0.002(5)
C14 0.010(3) 0.010(3) 0.009(3) -0.0002(13) 0.0003(13) -0.0003(13)
C15 0.020(6) 0.017(6) 0.016(6) 0.000(5) -0.002(5) -0.004(5)
Tb3 0.0101(2) 0.0087(2) 0.0117(3) 0.0003(2) -0.0006(2) -0.0005(2)
Cl13 0.0105(14) 0.0145(14) 0.0146(14) 0.0004(11) -0.0007(11) -0.0011(11)
Cl14 0.0164(16) 0.0103(14) 0.059(2) 0.0086(15) -0.0089(13) -0.0004(12)
Cl15 0.0161(15) 0.0246(15) 0.0123(14) 0.0027(11) 0.0000(11) 0.0038(12)
Cl16 0.0124(14) 0.0210(15) 0.0204(15) -0.0002(12) -0.0039(11) -0.0032(12)
Cl17 0.0273(17) 0.0107(13) 0.0139(14) -0.0012(11) -0.0072(12) 0.0047(12)
Cl18 0.0134(14) 0.0138(13) 0.0119(12) -0.0022(11) 0.0010(10) 0.0010(12)
Cl19 0.0192(16) 0.0124(13) 0.0143(15) -0.0011(11) 0.0016(11) -0.0006(12)
N1 0.014(4) 0.006(4) 0.018(4) -0.001(4) -0.003(4) -0.001(4)
N2 0.011(4) 0.009(4) 0.014(4) 0.002(4) -0.004(4) 0.004(4)
C1 0.011(6) 0.011(5) 0.016(5) -0.001(4) 0.004(5) 0.001(5)
C2 0.011(3) 0.011(2) 0.012(2) -0.0004(13) 0.0000(13) -0.0001(13)
C3 0.018(6) 0.012(5) 0.008(5) 0.002(5) 0.001(4) 0.000(5)
C4 0.010(6) 0.014(5) 0.014(5) 0.003(5) -0.002(4) -0.002(5)
C5 0.018(6) 0.029(7) 0.010(6) -0.005(5) 0.002(5) 0.001(6)
N3 0.006(5) 0.009(5) 0.028(6) 0.007(4) -0.002(4) -0.001(4)
N4 0.008(5) 0.009(5) 0.024(5) -0.004(4) 0.001(4) 0.002(4)
C6 0.022(7) 0.014(6) 0.015(6) 0.002(5) 0.000(5) 0.002(5)
C7 0.017(7) 0.016(6) 0.014(6) 0.011(5) 0.002(5) 0.001(5)
C8 0.017(6) 0.010(6) 0.011(6) 0.000(5) -0.004(5) -0.001(5)
C9 0.013(3) 0.013(3) 0.013(3) 0.0001(13) -0.0001(13) -0.0006(14)
C10 0.024(7) 0.009(6) 0.018(6) 0.007(5) 0.006(5) 0.001(5)
N7 0.010(2) 0.011(2) 0.011(2) 0.0002(13) 0.0005(13) -0.0005(13)
N8 0.028(6) 0.017(5) 0.006(4) 0.001(4) -0.004(4) -0.005(5)
C16 0.011(6) 0.027(7) 0.019(6) -0.004(6) 0.001(5) -0.011(6)
C17 0.022(6) 0.015(6) 0.017(6) 0.003(5) 0.005(5) -0.009(6)
C18 0.017(6) 0.016(6) 0.009(5) -0.001(4) -0.001(5) -0.002(5)
C19 0.013(6) 0.009(5) 0.018(6) -0.001(4) 0.005(5) 0.002(5)
C20 0.022(7) 0.017(6) 0.015(6) -0.001(5) 0.003(5) -0.009(5)
N9 0.012(5) 0.013(4) 0.009(4) 0.002(4) -0.002(4) 0.005(4)
N10 0.019(5) 0.009(4) 0.018(5) 0.000(3) -0.007(4) 0.001(4)
C21 0.019(6) 0.016(6) 0.014(6) -0.003(5) -0.001(5) 0.005(5)
C22 0.017(6) 0.013(5) 0.007(5) 0.006(4) -0.005(4) -0.002(5)
C23 0.016(6) 0.013(5) 0.019(5) -0.003(5) -0.004(5) 0.001(5)
C24 0.019(6) 0.016(5) 0.011(5) 0.002(4) -0.006(5) 0.000(5)
C25 0.014(6) 0.018(6) 0.021(6) 0.002(5) -0.009(5) -0.003(5)

loop_
_atom_type_symbol
_atom_type_description
_atom_type_scat_dispersion_real
_atom_type_scat_dispersion_imag
_atom_type_scat_source
C C 0.0033 0.0016 'International Tables Vol C Tables 4.2.6.8 and 6.1.1.4'
H H 0.0000 0.0000 'International Tables Vol C Tables 4.2.6.8 and 6.1.1.4'
Cl Cl 0.1484 0.1585 'International Tables Vol C Tables 4.2.6.8 and 6.1.1.4'
N N 0.0061 0.0033 'International Tables Vol C Tables 4.2.6.8 and 6.1.1.4'
Tb Tb -0.1723 4.1537 'International Tables Vol C Tables 4.2.6.8 and 6.1.1.4'

loop_
_geom_angle_atom_site_label_1
_geom_angle_atom_site_label_2
_geom_angle_atom_site_label_3
_geom_angle
_geom_angle_site_symmetry_1
_geom_angle_site_symmetry_3
_geom_angle_publ_flag
Cl1 Tb1 Cl4 169.42(8) . . ?
Cl2 Tb1 Cl1 88.78(8) . . ?
Cl2 Tb1 Cl3 91.71(8) . . ?
Cl2 Tb1 Cl4 90.18(8) . . ?
Cl2 Tb1 Cl6 85.00(8) . . ?
Cl3 Tb1 Cl1 86.30(8) . . ?
Cl3 Tb1 Cl4 83.21(8) . . ?
Cl3 Tb1 Cl6 176.47(9) . . ?
Cl5 Tb1 Cl1 88.16(8) . . ?
Cl5 Tb1 Cl2 171.93(9) . . ?
Cl5 Tb1 Cl3 95.54(9) . . ?
Cl5 Tb1 Cl4 94.18(8) . . ?
Cl5 Tb1 Cl6 87.83(9) . . ?
Cl6 Tb1 Cl1 94.88(9) . . ?
Cl6 Tb1 Cl4 95.51(9) . . ?
Cl7 Tb2 Cl9 97.68(8) . . ?
Cl7 Tb2 Cl10 173.68(8) . . ?
Cl7 Tb2 Cl11 88.03(8) . . ?
Cl8 Tb2 Cl7 90.30(8) . . ?
Cl8 Tb2 Cl9 84.22(8) . . ?
Cl8 Tb2 Cl10 90.99(8) . . ?
Cl8 Tb2 Cl11 168.70(9) . . ?
Cl8 Tb2 Cl12 99.91(8) . . ?
Cl10 Tb2 Cl9 88.61(8) . . ?
Cl11 Tb2 Cl9 84.92(8) . . ?
Cl11 Tb2 Cl10 91.90(8) . . ?
Cl12 Tb2 Cl7 88.85(8) . . ?
Cl12 Tb2 Cl9 172.29(8) . . ?
Cl12 Tb2 Cl10 84.84(8) . . ?
Cl12 Tb2 Cl11 91.23(8) . . ?
H5A N5 H5B 107.7 . . ?
C11 N5 H5A 108.8 . . ?
C11 N5 H5B 108.8 . . ?
C11 N5 C14 113.7(8) . . ?
C14 N5 H5A 108.8 . . ?
C14 N5 H5B 108.8 . . ?
H6A N6 H6B 108.1 . . ?
C12 N6 H6A 109.5 . . ?
C12 N6 H6B 109.5 . . ?
C13 N6 H6A 109.5 . . ?
C13 N6 H6B 109.5 . . ?
C13 N6 C12 110.8(8) . . ?
N5 C11 H11A 109.6 . . ?
N5 C11 H11B 109.6 . . ?
N5 C11 C12 110.3(9) . . ?
H11A C11 H11B 108.1 . . ?
C12 C11 H11A 109.6 . . ?
C12 C11 H11B 109.6 . . ?
N6 C12 C11 108.9(9) . . ?
N6 C12 H12A 109.9 . . ?
N6 C12 H12B 109.9 . . ?
C11 C12 H12A 109.9 . . ?
C11 C12 H12B 109.9 . . ?
H12A C12 H12B 108.3 . . ?
N6 C13 H13A 109.4 . . ?
N6 C13 H13B 109.4 . . ?
N6 C13 C14 111.1(8) . . ?
H13A C13 H13B 108.0 . . ?
C14 C13 H13A 109.4 . . ?
C14 C13 H13B 109.4 . . ?
N5 C14 C13 108.2(8) . . ?
N5 C14 H14 108.9 . . ?
N5 C14 C15 110.6(8) . . ?
C13 C14 H14 108.9 . . ?
C15 C14 C13 111.4(9) . . ?
C15 C14 H14 108.9 . . ?
C14 C15 H15A 109.5 . . ?
C14 C15 H15B 109.5 . . ?
C14 C15 H15C 109.5 . . ?
H15A C15 H15B 109.5 . . ?
H15A C15 H15C 109.5 . . ?
H15B C15 H15C 109.5 . . ?
Cl13 Tb3 Cl14 81.76(8) . . ?
Cl13 Tb3 Cl17 84.41(8) . . ?
Cl13 Tb3 Cl18 87.79(8) . . ?
Cl14 Tb3 Cl17 166.13(8) . . ?
Cl14 Tb3 Cl18 98.27(9) . . ?
Cl15 Tb3 Cl13 98.44(8) . . ?
Cl15 Tb3 Cl14 95.72(9) . . ?
Cl15 Tb3 Cl17 85.36(8) . . ?
Cl15 Tb3 Cl18 165.38(8) . . ?
Cl16 Tb3 Cl13 171.89(8) . . ?
Cl16 Tb3 Cl14 94.96(8) . . ?
Cl16 Tb3 Cl15 89.25(8) . . ?
Cl16 Tb3 Cl17 98.88(8) . . ?
Cl16 Tb3 Cl18 85.34(8) . . ?
Cl17 Tb3 Cl18 82.08(8) . . ?
H1A N1 H1B 107.9 . . ?
C1 N1 H1A 109.2 . . ?
C1 N1 H1B 109.2 . . ?
C4 N1 H1A 109.2 . . ?
C4 N1 H1B 109.2 . . ?
C4 N1 C1 112.0(8) . . ?
H2A N2 H2B 107.9 . . ?
C2 N2 H2A 109.2 . . ?
C2 N2 H2B 109.2 . . ?
C2 N2 C3 112.3(7) . . ?
C3 N2 H2A 109.1 . . ?
C3 N2 H2B 109.1 . . ?
N1 C1 H1C 109.7 . . ?
N1 C1 H1D 109.7 . . ?
H1C C1 H1D 108.2 . . ?
C2 C1 N1 109.9(8) . . ?
C2 C1 H1C 109.7 . . ?
C2 C1 H1D 109.7 . . ?
N2 C2 H2C 109.5 . . ?
N2 C2 H2D 109.5 . . ?
C1 C2 N2 110.8(8) . . ?
C1 C2 H2C 109.5 . . ?
C1 C2 H2D 109.5 . . ?
H2C C2 H2D 108.1 . . ?
N2 C3 H3A 109.5 . . ?
N2 C3 H3B 109.5 . . ?
N2 C3 C4 110.7(8) . . ?
H3A C3 H3B 108.1 . . ?
C4 C3 H3A 109.5 . . ?
C4 C3 H3B 109.5 . . ?
N1 C4 C3 107.5(8) . . ?
N1 C4 H4 108.7 . . ?
N1 C4 C5 110.8(8) . . ?
C3 C4 H4 108.7 . . ?
C5 C4 C3 112.5(9) . . ?
C5 C4 H4 108.7 . . ?
C4 C5 H5C 109.5 . . ?
C4 C5 H5D 109.5 . . ?
C4 C5 H5E 109.5 . . ?
H5C C5 H5D 109.5 . . ?
H5C C5 H5E 109.5 . . ?
H5D C5 H5E 109.5 . . ?
H3C N3 H3D 108.0 . . ?
C7 N3 H3C 109.4 . . ?
C7 N3 H3D 109.4 . . ?
C8 N3 H3C 109.4 . . ?
C8 N3 H3D 109.4 . . ?
C8 N3 C7 111.0(8) . . ?
H4A N4 H4B 107.9 . . ?
C6 N4 H4A 109.2 . . ?
C6 N4 H4B 109.2 . . ?
C6 N4 C9 111.9(8) . . ?
C9 N4 H4A 109.2 . . ?
C9 N4 H4B 109.2 . . ?
N4 C6 H6C 109.7 . . ?
N4 C6 H6D 109.7 . . ?
N4 C6 C7 109.9(9) . . ?
H6C C6 H6D 108.2 . . ?
C7 C6 H6C 109.7 . . ?
C7 C6 H6D 109.7 . . ?
N3 C7 H7A 109.6 . . ?
N3 C7 H7B 109.6 . . ?
C6 C7 N3 110.4(8) . . ?
C6 C7 H7A 109.6 . . ?
C6 C7 H7B 109.6 . . ?
H7A C7 H7B 108.1 . . ?
N3 C8 H8A 109.5 . . ?
N3 C8 H8B 109.5 . . ?
N3 C8 C9 110.6(8) . . ?
H8A C8 H8B 108.1 . . ?
C9 C8 H8A 109.5 . . ?
C9 C8 H8B 109.5 . . ?
N4 C9 C8 108.6(8) . . ?
N4 C9 H9 109.6 . . ?
N4 C9 C10 109.7(8) . . ?
C8 C9 H9 109.6 . . ?
C8 C9 C10 110.0(9) . . ?
C10 C9 H9 109.6 . . ?
C9 C10 H10A 109.5 . . ?
C9 C10 H10B 109.5 . . ?
C9 C10 H10C 109.5 . . ?
H10A C10 H10B 109.5 . . ?
H10A C10 H10C 109.5 . . ?
H10B C10 H10C 109.5 . . ?
H7C N7 H7D 107.7 . . ?
C16 N7 H7C 108.9 . . ?
C16 N7 H7D 108.9 . . ?
C16 N7 C19 113.5(8) . . ?
C19 N7 H7C 108.9 . . ?
C19 N7 H7D 108.9 . . ?
H8C N8 H8D 107.9 . . ?
C17 N8 H8C 109.2 . . ?
C17 N8 H8D 109.2 . . ?
C17 N8 C18 112.2(8) . . ?
C18 N8 H8C 109.2 . . ?
C18 N8 H8D 109.2 . . ?
N7 C16 H16A 109.7 . . ?
N7 C16 H16B 109.7 . . ?
N7 C16 C17 109.9(9) . . ?
H16A C16 H16B 108.2 . . ?
C17 C16 H16A 109.7 . . ?
C17 C16 H16B 109.7 . . ?
N8 C17 C16 109.8(8) . . ?
N8 C17 H17A 109.7 . . ?
N8 C17 H17B 109.7 . . ?
C16 C17 H17A 109.7 . . ?
C16 C17 H17B 109.7 . . ?
H17A C17 H17B 108.2 . . ?
N8 C18 H18A 109.8 . . ?
N8 C18 H18B 109.8 . . ?
N8 C18 C19 109.4(8) . . ?
H18A C18 H18B 108.2 . . ?
C19 C18 H18A 109.8 . . ?
C19 C18 H18B 109.8 . . ?
N7 C19 C18 109.5(8) . . ?
N7 C19 H19 108.6 . . ?
N7 C19 C20 110.3(8) . . ?
C18 C19 H19 108.6 . . ?
C20 C19 C18 111.3(9) . . ?
C20 C19 H19 108.6 . . ?
C19 C20 H20A 109.5 . . ?
C19 C20 H20B 109.5 . . ?
C19 C20 H20C 109.5 . . ?
H20A C20 H20B 109.5 . . ?
H20A C20 H20C 109.5 . . ?
H20B C20 H20C 109.5 . . ?
H9A N9 H9B 107.6 . . ?
C21 N9 H9A 108.7 . . ?
C21 N9 H9B 108.7 . . ?
C21 N9 C24 114.1(8) . . ?
C24 N9 H9A 108.7 . . ?
C24 N9 H9B 108.7 . . ?
H10D N10 H10E 107.9 . . ?
C22 N10 H10D 109.3 . . ?
C22 N10 H10E 109.3 . . ?
C23 N10 H10D 109.3 . . ?
C23 N10 H10E 109.3 . . ?
C23 N10 C22 111.7(8) . . ?
N9 C21 H21A 109.4 . . ?
N9 C21 H21B 109.4 . . ?
N9 C21 C22 111.3(8) . . ?
H21A C21 H21B 108.0 . . ?
C22 C21 H21A 109.4 . . ?
C22 C21 H21B 109.4 . . ?
N10 C22 C21 109.1(8) . . ?
N10 C22 H22A 109.9 . . ?
N10 C22 H22B 109.9 . . ?
C21 C22 H22A 109.9 . . ?
C21 C22 H22B 109.9 . . ?
H22A C22 H22B 108.3 . . ?
N10 C23 H23A 109.5 . . ?
N10 C23 H23B 109.5 . . ?
N10 C23 C24 110.6(8) . . ?
H23A C23 H23B 108.1 . . ?
C24 C23 H23A 109.5 . . ?
C24 C23 H23B 109.5 . . ?
N9 C24 C23 108.9(8) . . ?
N9 C24 H24 109.0 . . ?
N9 C24 C25 110.0(8) . . ?
C23 C24 H24 109.0 . . ?
C23 C24 C25 110.8(9) . . ?
C25 C24 H24 109.0 . . ?
C24 C25 H25A 109.5 . . ?
C24 C25 H25B 109.5 . . ?
C24 C25 H25C 109.5 . . ?
H25A C25 H25B 109.5 . . ?
H25A C25 H25C 109.5 . . ?
H25B C25 H25C 109.5 . . ?

loop_
_geom_bond_atom_site_label_1
_geom_bond_atom_site_label_2
_geom_bond_distance
_geom_bond_site_symmetry_2
_geom_bond_publ_flag
Tb1 Cl1 2.671(2) . ?
Tb1 Cl2 2.636(3) . ?
Tb1 Cl3 2.660(2) . ?
Tb1 Cl4 2.691(2) . ?
Tb1 Cl5 2.614(3) . ?
Tb1 Cl6 2.660(3) . ?
Tb2 Cl7 2.648(2) . ?
Tb2 Cl8 2.631(3) . ?
Tb2 Cl9 2.684(3) . ?
Tb2 Cl10 2.678(2) . ?
Tb2 Cl11 2.660(3) . ?
Tb2 Cl12 2.633(3) . ?
N5 H5A 0.9100 . ?
N5 H5B 0.9100 . ?
N5 C11 1.490(12) . ?
N5 C14 1.509(12) . ?
N6 H6A 0.9100 . ?
N6 H6B 0.9100 . ?
N6 C12 1.505(12) . ?
N6 C13 1.492(12) . ?
C11 H11A 0.9900 . ?
C11 H11B 0.9900 . ?
C11 C12 1.513(14) . ?
C12 H12A 0.9900 . ?
C12 H12B 0.9900 . ?
C13 H13A 0.9900 . ?
C13 H13B 0.9900 . ?
C13 C14 1.520(13) . ?
C14 H14 1.0000 . ?
C14 C15 1.513(13) . ?
C15 H15A 0.9800 . ?
C15 H15B 0.9800 . ?
C15 H15C 0.9800 . ?
Tb3 Cl13 2.637(3) . ?
Tb3 Cl14 2.684(3) . ?
Tb3 Cl15 2.620(3) . ?
Tb3 Cl16 2.608(3) . ?
Tb3 Cl17 2.706(3) . ?
Tb3 Cl18 2.710(2) . ?
N1 H1A 0.9100 . ?
N1 H1B 0.9100 . ?
N1 C1 1.503(12) . ?
N1 C4 1.496(12) . ?
N2 H2A 0.9100 . ?
N2 H2B 0.9100 . ?
N2 C2 1.494(12) . ?
N2 C3 1.499(11) . ?
C1 H1C 0.9900 . ?
C1 H1D 0.9900 . ?
C1 C2 1.491(12) . ?
C2 H2C 0.9900 . ?
C2 H2D 0.9900 . ?
C3 H3A 0.9900 . ?
C3 H3B 0.9900 . ?
C3 C4 1.517(13) . ?
C4 H4 1.0000 . ?
C4 C5 1.515(13) . ?
C5 H5C 0.9800 . ?
C5 H5D 0.9800 . ?
C5 H5E 0.9800 . ?
N3 H3C 0.9100 . ?
N3 H3D 0.9100 . ?
N3 C7 1.505(13) . ?
N3 C8 1.491(12) . ?
N4 H4A 0.9100 . ?
N4 H4B 0.9100 . ?
N4 C6 1.490(12) . ?
N4 C9 1.493(12) . ?
C6 H6C 0.9900 . ?
C6 H6D 0.9900 . ?
C6 C7 1.493(14) . ?
C7 H7A 0.9900 . ?
C7 H7B 0.9900 . ?
C8 H8A 0.9900 . ?
C8 H8B 0.9900 . ?
C8 C9 1.523(14) . ?
C9 H9 1.0000 . ?
C9 C10 1.534(14) . ?
C10 H10A 0.9800 . ?
C10 H10B 0.9800 . ?
C10 H10C 0.9800 . ?
N7 H7C 0.9100 . ?
N7 H7D 0.9100 . ?
N7 C16 1.490(12) . ?
N7 C19 1.491(13) . ?
N8 H8C 0.9100 . ?
N8 H8D 0.9100 . ?
N8 C17 1.491(13) . ?
N8 C18 1.498(13) . ?
C16 H16A 0.9900 . ?
C16 H16B 0.9900 . ?
C16 C17 1.530(14) . ?
C17 H17A 0.9900 . ?
C17 H17B 0.9900 . ?
C18 H18A 0.9900 . ?
C18 H18B 0.9900 . ?
C18 C19 1.522(13) . ?
C19 H19 1.0000 . ?
C19 C20 1.510(14) . ?
C20 H20A 0.9800 . ?
C20 H20B 0.9800 . ?
C20 H20C 0.9800 . ?
N9 H9A 0.9100 . ?
N9 H9B 0.9100 . ?
N9 C21 1.488(12) . ?
N9 C24 1.501(12) . ?
N10 H10D 0.9100 . ?
N10 H10E 0.9100 . ?
N10 C22 1.494(11) . ?
N10 C23 1.488(12) . ?
C21 H21A 0.9900 . ?
C21 H21B 0.9900 . ?
C21 C22 1.518(13) . ?
C22 H22A 0.9900 . ?
C22 H22B 0.9900 . ?
C23 H23A 0.9900 . ?
C23 H23B 0.9900 . ?
C23 C24 1.510(12) . ?
C24 H24 1.0000 . ?
C24 C25 1.510(14) . ?
C25 H25A 0.9800 . ?
C25 H25B 0.9800 . ?
C25 H25C 0.9800 . ?

loop_
_geom_torsion_atom_site_label_1
_geom_torsion_atom_site_label_2
_geom_torsion_atom_site_label_3
_geom_torsion_atom_site_label_4
_geom_torsion
_geom_torsion_site_symmetry_1
_geom_torsion_site_symmetry_2
_geom_torsion_site_symmetry_3
_geom_torsion_site_symmetry_4
_geom_torsion_publ_flag
N5 C11 C12 N6 56.9(10) . . . . ?
N6 C13 C14 N5 -55.8(10) . . . . ?
N6 C13 C14 C15 -177.6(8) . . . . ?
C11 N5 C14 C13 54.9(11) . . . . ?
C11 N5 C14 C15 177.1(8) . . . . ?
C12 N6 C13 C14 60.4(10) . . . . ?
C13 N6 C12 C11 -59.7(10) . . . . ?
C14 N5 C11 C12 -56.6(10) . . . . ?
N1 C1 C2 N2 54.8(10) . . . . ?
N2 C3 C4 N1 -57.7(10) . . . . ?
N2 C3 C4 C5 -180.0(8) . . . . ?
C1 N1 C4 C3 60.1(10) . . . . ?
C1 N1 C4 C5 -176.6(8) . . . . ?
C2 N2 C3 C4 56.6(10) . . . . ?
C3 N2 C2 C1 -54.7(10) . . . . ?
C4 N1 C1 C2 -59.5(11) . . . . ?
N3 C8 C9 N4 -57.2(11) . . . . ?
N3 C8 C9 C10 -177.1(8) . . . . ?
N4 C6 C7 N3 56.9(11) . . . . ?
C6 N4 C9 C8 58.4(11) . . . . ?
C6 N4 C9 C10 178.6(8) . . . . ?
C7 N3 C8 C9 57.3(11) . . . . ?
C8 N3 C7 C6 -57.0(11) . . . . ?
C9 N4 C6 C7 -59.1(11) . . . . ?
N7 C16 C17 N8 54.6(11) . . . . ?
N8 C18 C19 N7 -56.4(10) . . . . ?
N8 C18 C19 C20 -178.6(8) . . . . ?
C16 N7 C19 C18 56.9(10) . . . . ?
C16 N7 C19 C20 179.7(9) . . . . ?
C17 N8 C18 C19 59.0(10) . . . . ?
C18 N8 C17 C16 -58.0(10) . . . . ?
C19 N7 C16 C17 -55.9(11) . . . . ?
N9 C21 C22 N10 53.8(11) . . . . ?
N10 C23 C24 N9 -56.1(11) . . . . ?
N10 C23 C24 C25 -177.2(8) . . . . ?
C21 N9 C24 C23 53.8(11) . . . . ?
C21 N9 C24 C25 175.4(8) . . . . ?
C22 N10 C23 C24 60.7(10) . . . . ?
C23 N10 C22 C21 -58.3(11) . . . . ?
C24 N9 C21 C22 -53.6(11) . . . . ?
